data_7127925
loop_
_publ_author_name
'Denker, Lars'
'Trzaskowski, Bartosz'
'Frank, Ren\'e'

_publ_section_title
;
 &quot;Give me five&quot; - an amino imidazoline-2-imine ligand stabilises
 the first neutral five-membered cyclic triel(I) carbenoides.
;
_journal_issue 22
_journal_name_full 'Chemical communications (Cambridge, England)'
_journal_page_first 2816
_journal_page_last 2819
_journal_paper_doi 10.1039/d1cc00010a
_journal_volume 57
_journal_year 2021
_chemical_formula_sum 'C70 H94 Al2 N8'
_chemical_formula_weight 1101.49
_space_group_crystal_system monoclinic
_space_group_IT_number 15
_space_group_name_Hall '-C 2yc'
_space_group_name_H-M_alt 'C 1 2/c 1'
_atom_sites_solution_hydrogens geom
_atom_sites_solution_primary direct
_audit_creation_method SHELXL-2018/3
_audit_update_record
;
2021-02-01 deposited with the CCDC.	2021-02-09 downloaded from the CCDC.
;
_cell_angle_alpha 90
_cell_angle_beta 100.7266(10)
_cell_angle_gamma 90
_cell_formula_units_Z 4
_cell_length_a 22.5974(2)
_cell_length_b 10.01899(9)
_cell_length_c 28.1598(3)
_cell_measurement_reflns_used 45378
_cell_measurement_temperature 100.00(2)
_cell_measurement_theta_max 77.3880
_cell_measurement_theta_min 3.2010
_cell_volume 6264.06(11)
_computing_cell_refinement 'CrysAlisPro 1.171.40.59a (Rigaku OD, 2019)'
_computing_data_collection 'CrysAlisPro 1.171.40.59a (Rigaku OD, 2019)'
_computing_data_reduction 'CrysAlisPro 1.171.40.59a (Rigaku OD, 2019)'
_computing_molecular_graphics 'Mercury 3.10, distributed by CCDC'
_computing_publication_material 'OLEX2 v1.2 (O. V. Dolomanov et al., J. Appl. Cryst., 2009, 42, 339-341)'
_computing_structure_refinement 'SHELXL-2017/1 (G. M. Sheldrick, Acta Cryst., 2008, A64, 112-122)'
_computing_structure_solution 'SHELXT-2014/5 (G. M. Sheldrick, Acta Cryst., 2015, A71, 3-8)'
_diffrn_ambient_temperature 100.00(2)
_diffrn_detector_area_resol_mean 10.0000
_diffrn_measured_fraction_theta_full 1.000
_diffrn_measured_fraction_theta_max 0.988
_diffrn_measurement_device_type 'XtaLAB Synergy, Single source at home/near, HyPix'
_diffrn_measurement_method '\w scans'
_diffrn_radiation_type CuK\a
_diffrn_radiation_wavelength 1.54184
_diffrn_reflns_av_R_equivalents 0.0296
_diffrn_reflns_av_unetI/netI 0.0134
_diffrn_reflns_Laue_measured_fraction_full 1.000
_diffrn_reflns_Laue_measured_fraction_max 0.988
_diffrn_reflns_limit_h_max 28
_diffrn_reflns_limit_h_min -28
_diffrn_reflns_limit_k_max 12
_diffrn_reflns_limit_k_min -12
_diffrn_reflns_limit_l_max 35
_diffrn_reflns_limit_l_min -34
_diffrn_reflns_number 62577
_diffrn_reflns_point_group_measured_fraction_full 1.000
_diffrn_reflns_point_group_measured_fraction_max 0.988
_diffrn_reflns_theta_full 67.684
_diffrn_reflns_theta_max 77.622
_diffrn_reflns_theta_min 3.195
_diffrn_source 'micro-focus sealed X-ray tube'
_exptl_absorpt_coefficient_mu 0.778
_exptl_absorpt_correction_T_max 1.000
_exptl_absorpt_correction_T_min 0.788
_exptl_absorpt_correction_type gaussian
_exptl_absorpt_process_details
;
CrysAlisPro 1.171.40.59a (Rigaku Oxford Diffraction, 2019)
Numerical absorption correction based on gaussian integration over
			a multifaceted crystal model
Empirical absorption correction using spherical harmonics,
 implemented in SCALE3 ABSPACK scaling algorithm.
;
_exptl_crystal_colour colorless
_exptl_crystal_density_diffrn 1.168
_exptl_crystal_description block
_exptl_crystal_F_000 2384
_exptl_crystal_size_max 0.093
_exptl_crystal_size_mid 0.068
_exptl_crystal_size_min 0.056
_refine_diff_density_max 0.367
_refine_diff_density_min -0.317
_refine_diff_density_rms 0.041
_refine_ls_extinction_method none
_refine_ls_goodness_of_fit_ref 1.025
_refine_ls_hydrogen_treatment constr
_refine_ls_matrix_type full
_refine_ls_number_parameters 371
_refine_ls_number_reflns 6604
_refine_ls_number_restraints 0
_refine_ls_restrained_S_all 1.025
_refine_ls_R_factor_all 0.0389
_refine_ls_R_factor_gt 0.0369
_refine_ls_shift/su_max 0.002
_refine_ls_shift/su_mean 0.000
_refine_ls_structure_factor_coef Fsqd
_refine_ls_weighting_details 'w=1/[\s^2^(Fo^2^)+(0.0464P)^2^+6.6745P] where P=(Fo^2^+2Fc^2^)/3'
_refine_ls_weighting_scheme calc
_refine_ls_wR_factor_gt 0.0972
_refine_ls_wR_factor_ref 0.0986
_reflns_Friedel_coverage 0.000
_reflns_number_gt 6199
_reflns_number_total 6604
_reflns_threshold_expression 'I > 2\s(I)'
_cod_data_source_file d1cc00010a2.cif
_cod_data_source_block rf100rf
_cod_depositor_comments 'Adding full bibliography for 7127923--7127929.cif.'
_cod_original_cell_volume 6264.05(10)
_cod_original_sg_symbol_H-M 'C 2/c'
_cod_database_code 7127925
_shelx_shelxl_version_number 2018/3
_shelx_space_group_comment
;
The symmetry employed for this shelxl refinement is uniquely defined
by the following loop, which should always be used as a source of
symmetry information in preference to the above space-group names.
They are only intended as comments.
;

loop_
_space_group_symop_operation_xyz
'x, y, z'
'-x, y, -z+1/2'
'x+1/2, y+1/2, z'
'-x+1/2, y+1/2, -z+1/2'
'-x, -y, -z'
'x, -y, z-1/2'
'-x+1/2, -y+1/2, -z'
'x+1/2, -y+1/2, z-1/2'

loop_
_atom_site_label
_atom_site_type_symbol
_atom_site_fract_x
_atom_site_fract_y
_atom_site_fract_z
_atom_site_U_iso_or_equiv
_atom_site_adp_type
_atom_site_occupancy
_atom_site_site_symmetry_order
_atom_site_calc_flag
_atom_site_refinement_flags_posn
_atom_site_refinement_flags_adp
_atom_site_refinement_flags_occupancy
_atom_site_disorder_assembly
_atom_site_disorder_group
Al1 Al 0.74772(2) 0.72005(3) 0.54446(2) 0.01405(9) Uani 1 1 d . . . . .
N1 N 0.75516(4) 0.62146(9) 0.49104(3) 0.01530(18) Uani 1 1 d . . . . .
N2 N 0.67694(4) 0.55227(9) 0.60626(3) 0.01673(19) Uani 1 1 d . . . . .
N3 N 0.62893(4) 0.73186(10) 0.58013(3) 0.0184(2) Uani 1 1 d . . . . .
N4 N 0.69591(4) 0.70357(9) 0.40547(3) 0.01673(19) Uani 1 1 d . . . . .
C1 C 0.67834(5) 0.65847(11) 0.57671(4) 0.0166(2) Uani 1 1 d . . . . .
C2 C 0.62714(5) 0.56012(12) 0.62878(4) 0.0201(2) Uani 1 1 d . . . . .
C3 C 0.59707(5) 0.67319(12) 0.61248(4) 0.0205(2) Uani 1 1 d . . . . .
C4 C 0.72223(5) 0.44317(11) 0.61032(4) 0.0191(2) Uani 1 1 d . . . . .
H4 H 0.749120 0.464942 0.587844 0.023 Uiso 1 1 calc R U . . .
C5 C 0.76135(6) 0.43584(13) 0.66050(5) 0.0266(3) Uani 1 1 d . . . . .
H5A H 0.778427 0.522067 0.669344 0.040 Uiso 1 1 calc R U . . .
H5B H 0.793104 0.372280 0.660349 0.040 Uiso 1 1 calc R U . . .
H5C H 0.737175 0.408544 0.683431 0.040 Uiso 1 1 calc R U . . .
C6 C 0.69358(6) 0.30897(12) 0.59442(4) 0.0233(2) Uani 1 1 d . . . . .
H6A H 0.671729 0.277135 0.618301 0.035 Uiso 1 1 calc R U . . .
H6B H 0.724483 0.245986 0.590876 0.035 Uiso 1 1 calc R U . . .
H6C H 0.666486 0.319198 0.564056 0.035 Uiso 1 1 calc R U . . .
C7 C 0.61185(6) 0.46343(14) 0.66489(5) 0.0279(3) Uani 1 1 d . . . . .
H7A H 0.609808 0.374997 0.651556 0.042 Uiso 1 1 calc R U . . .
H7B H 0.573588 0.486574 0.672750 0.042 Uiso 1 1 calc R U . . .
H7C H 0.642307 0.466447 0.693612 0.042 Uiso 1 1 calc R U . . .
C8 C 0.54101(6) 0.72758(14) 0.62619(5) 0.0287(3) Uani 1 1 d . . . . .
H8A H 0.544826 0.822438 0.630504 0.043 Uiso 1 1 calc R U . . .
H8B H 0.535024 0.686976 0.655809 0.043 Uiso 1 1 calc R U . . .
H8C H 0.507174 0.708258 0.601056 0.043 Uiso 1 1 calc R U . . .
C9 C 0.61217(6) 0.85302(12) 0.55009(5) 0.0242(3) Uani 1 1 d . . . . .
H9 H 0.637265 0.852238 0.525204 0.029 Uiso 1 1 calc R U . . .
C10 C 0.62675(8) 0.98104(15) 0.57800(6) 0.0432(4) Uani 1 1 d . . . . .
H10A H 0.605464 0.983395 0.604482 0.065 Uiso 1 1 calc R U . . .
H10B H 0.614759 1.055721 0.557051 0.065 Uiso 1 1 calc R U . . .
H10C H 0.669291 0.985494 0.590221 0.065 Uiso 1 1 calc R U . . .
C11 C 0.54753(7) 0.84680(15) 0.52353(5) 0.0349(3) Uani 1 1 d . . . . .
H11A H 0.539004 0.758867 0.510500 0.052 Uiso 1 1 calc R U . . .
H11B H 0.541577 0.910776 0.497696 0.052 Uiso 1 1 calc R U . . .
H11C H 0.521019 0.866817 0.545536 0.052 Uiso 1 1 calc R U . . .
C12 C 0.71847(5) 0.52721(11) 0.46393(4) 0.0155(2) Uani 1 1 d . . . . .
C13 C 0.71156(5) 0.39463(12) 0.47705(4) 0.0185(2) Uani 1 1 d . . . . .
H13 H 0.733898 0.363156 0.505975 0.022 Uiso 1 1 calc R U . . .
C14 C 0.67202(5) 0.30772(12) 0.44796(4) 0.0208(2) Uani 1 1 d . . . . .
H14 H 0.668262 0.219920 0.457697 0.025 Uiso 1 1 calc R U . . .
C15 C 0.63849(5) 0.35229(12) 0.40469(4) 0.0207(2) Uani 1 1 d . . . . .
H15 H 0.611784 0.294907 0.385522 0.025 Uiso 1 1 calc R U . . .
C16 C 0.64490(5) 0.48409(12) 0.38985(4) 0.0196(2) Uani 1 1 d . . . . .
H16 H 0.622100 0.513979 0.360864 0.024 Uiso 1 1 calc R U . . .
C17 C 0.68500(5) 0.57081(11) 0.41799(4) 0.0165(2) Uani 1 1 d . . . . .
C18 C 0.66864(5) 0.74268(11) 0.35757(4) 0.0192(2) Uani 1 1 d . . . . .
C19 C 0.69548(6) 0.70886(12) 0.31759(4) 0.0231(2) Uani 1 1 d . . . . .
C20 C 0.66778(7) 0.75095(14) 0.27145(4) 0.0289(3) Uani 1 1 d . . . . .
H20 H 0.685580 0.730231 0.245133 0.035 Uiso 1 1 calc R U . . .
C21 C 0.61465(7) 0.82252(14) 0.26401(5) 0.0326(3) Uani 1 1 d . . . . .
H21 H 0.597080 0.850151 0.233065 0.039 Uiso 1 1 calc R U . . .
C22 C 0.58778(6) 0.85278(13) 0.30295(5) 0.0295(3) Uani 1 1 d . . . . .
H22 H 0.551812 0.900341 0.297873 0.035 Uiso 1 1 calc R U . . .
C23 C 0.61369(6) 0.81317(12) 0.34984(4) 0.0221(2) Uani 1 1 d . . . . .
C24 C 0.75346(6) 0.62916(14) 0.32308(4) 0.0281(3) Uani 1 1 d . . . . .
H24 H 0.771642 0.627999 0.357499 0.034 Uiso 1 1 calc R U . . .
C25 C 0.79911(7) 0.69186(16) 0.29591(5) 0.0356(3) Uani 1 1 d . . . . .
H25A H 0.784942 0.683014 0.261735 0.053 Uiso 1 1 calc R U . . .
H25B H 0.837157 0.647223 0.304778 0.053 Uiso 1 1 calc R U . . .
H25C H 0.803900 0.784711 0.304147 0.053 Uiso 1 1 calc R U . . .
C26 C 0.74197(7) 0.48401(14) 0.30674(5) 0.0354(3) Uani 1 1 d . . . . .
H26A H 0.715681 0.442508 0.325496 0.053 Uiso 1 1 calc R U . . .
H26B H 0.779515 0.436561 0.311331 0.053 Uiso 1 1 calc R U . . .
H26C H 0.723525 0.482037 0.273159 0.053 Uiso 1 1 calc R U . . .
C27 C 0.58298(5) 0.84901(12) 0.39180(5) 0.0238(3) Uani 1 1 d . . . . .
H27 H 0.598143 0.788016 0.418500 0.029 Uiso 1 1 calc R U . . .
C28 C 0.60015(8) 0.99049(15) 0.40899(6) 0.0414(4) Uani 1 1 d . . . . .
H28A H 0.642962 0.995722 0.419788 0.062 Uiso 1 1 calc R U . . .
H28B H 0.580206 1.012895 0.435187 0.062 Uiso 1 1 calc R U . . .
H28C H 0.588099 1.051928 0.382816 0.062 Uiso 1 1 calc R U . . .
C29 C 0.51450(6) 0.83389(19) 0.37970(6) 0.0413(4) Uani 1 1 d . . . . .
H29A H 0.497839 0.901850 0.357082 0.062 Uiso 1 1 calc R U . . .
H29B H 0.498227 0.842781 0.408691 0.062 Uiso 1 1 calc R U . . .
H29C H 0.504437 0.747555 0.365717 0.062 Uiso 1 1 calc R U . . .
C30 C 0.55805(6) 0.46418(17) 0.49576(6) 0.0401(4) Uani 1 1 d . . . . .
H30 H 0.597078 0.440283 0.493132 0.048 Uiso 1 1 calc R U . . .
C31 C 0.53596(7) 0.43181(17) 0.53719(6) 0.0396(4) Uani 1 1 d . . . . .
H31 H 0.560144 0.385547 0.562163 0.048 Uiso 1 1 calc R U . . .
C32 C 0.47796(7) 0.46830(17) 0.54139(6) 0.0400(4) Uani 1 1 d . . . . .
H32 H 0.463391 0.447201 0.569250 0.048 Uiso 1 1 calc R U . . .
C33 C 0.53059(10) 0.77596(19) 0.76062(6) 0.0590(5) Uani 1 1 d . . . . .
H33 H 0.551192 0.856014 0.767647 0.071 Uiso 1 1 calc R U . . .
C34 C 0.55985(8) 0.6561(2) 0.77096(6) 0.0503(5) Uani 1 1 d . . . . .
H34 H 0.600451 0.654716 0.785128 0.060 Uiso 1 1 calc R U . . .
C35 C 0.52953(9) 0.54042(18) 0.76051(6) 0.0486(4) Uani 1 1 d . . . . .
H35 H 0.549445 0.459674 0.767835 0.058 Uiso 1 1 calc R U . . .

loop_
_atom_site_aniso_label
_atom_site_aniso_U_11
_atom_site_aniso_U_22
_atom_site_aniso_U_33
_atom_site_aniso_U_23
_atom_site_aniso_U_13
_atom_site_aniso_U_12
Al1 0.01672(16) 0.01303(16) 0.01239(15) -0.00001(11) 0.00269(12) -0.00074(11)
N1 0.0179(4) 0.0141(4) 0.0140(4) -0.0001(3) 0.0031(3) -0.0005(3)
N2 0.0193(5) 0.0157(4) 0.0159(4) 0.0009(3) 0.0050(4) -0.0002(4)
N3 0.0193(5) 0.0172(5) 0.0194(5) 0.0011(4) 0.0055(4) 0.0007(4)
N4 0.0212(5) 0.0142(4) 0.0138(4) -0.0001(3) 0.0007(3) -0.0008(4)
C1 0.0186(5) 0.0160(5) 0.0151(5) -0.0005(4) 0.0031(4) -0.0008(4)
C2 0.0219(6) 0.0215(6) 0.0183(5) -0.0006(4) 0.0076(4) -0.0023(4)
C3 0.0214(5) 0.0220(6) 0.0195(5) -0.0018(4) 0.0071(4) -0.0015(4)
C4 0.0211(5) 0.0167(5) 0.0202(5) 0.0031(4) 0.0060(4) 0.0022(4)
C5 0.0295(6) 0.0240(6) 0.0244(6) 0.0046(5) 0.0005(5) 0.0012(5)
C6 0.0281(6) 0.0173(6) 0.0258(6) 0.0002(5) 0.0086(5) 0.0001(5)
C7 0.0312(7) 0.0288(7) 0.0270(6) 0.0064(5) 0.0137(5) -0.0002(5)
C8 0.0272(6) 0.0299(7) 0.0325(7) 0.0002(5) 0.0147(5) 0.0036(5)
C9 0.0242(6) 0.0202(6) 0.0291(6) 0.0070(5) 0.0075(5) 0.0048(5)
C10 0.0491(9) 0.0208(7) 0.0529(9) 0.0023(6) -0.0087(7) 0.0003(6)
C11 0.0347(7) 0.0287(7) 0.0371(7) 0.0039(6) -0.0046(6) 0.0039(6)
C12 0.0172(5) 0.0147(5) 0.0155(5) -0.0017(4) 0.0055(4) 0.0004(4)
C13 0.0227(5) 0.0165(5) 0.0164(5) 0.0003(4) 0.0041(4) 0.0007(4)
C14 0.0261(6) 0.0138(5) 0.0235(6) -0.0009(4) 0.0069(5) -0.0023(4)
C15 0.0218(5) 0.0179(5) 0.0221(6) -0.0052(4) 0.0036(4) -0.0041(4)
C16 0.0208(5) 0.0199(6) 0.0174(5) -0.0015(4) 0.0017(4) -0.0007(4)
C17 0.0188(5) 0.0149(5) 0.0163(5) -0.0012(4) 0.0045(4) 0.0005(4)
C18 0.0257(6) 0.0138(5) 0.0160(5) -0.0004(4) -0.0016(4) -0.0030(4)
C19 0.0318(6) 0.0189(6) 0.0170(5) -0.0020(4) 0.0005(5) -0.0021(5)
C20 0.0434(8) 0.0262(6) 0.0153(5) -0.0015(5) 0.0010(5) -0.0022(6)
C21 0.0456(8) 0.0281(7) 0.0186(6) 0.0040(5) -0.0080(5) 0.0008(6)
C22 0.0331(7) 0.0230(6) 0.0278(6) 0.0030(5) -0.0064(5) 0.0032(5)
C23 0.0263(6) 0.0153(5) 0.0223(6) -0.0006(4) -0.0018(5) -0.0024(4)
C24 0.0357(7) 0.0324(7) 0.0159(5) -0.0043(5) 0.0037(5) 0.0045(6)
C25 0.0370(7) 0.0413(8) 0.0286(7) -0.0112(6) 0.0059(6) -0.0057(6)
C26 0.0484(8) 0.0277(7) 0.0339(7) -0.0002(6) 0.0175(6) 0.0074(6)
C27 0.0216(6) 0.0208(6) 0.0276(6) 0.0006(5) 0.0004(5) 0.0009(5)
C28 0.0468(9) 0.0270(7) 0.0565(10) -0.0130(7) 0.0256(8) -0.0066(6)
C29 0.0258(7) 0.0560(10) 0.0401(8) 0.0048(7) 0.0008(6) -0.0057(7)
C30 0.0226(6) 0.0469(9) 0.0515(9) -0.0219(7) 0.0085(6) -0.0027(6)
C31 0.0294(7) 0.0441(9) 0.0437(8) -0.0178(7) 0.0024(6) -0.0026(6)
C32 0.0325(7) 0.0469(9) 0.0425(8) -0.0192(7) 0.0120(6) -0.0080(7)
C33 0.0980(15) 0.0482(10) 0.0380(9) -0.0158(8) 0.0318(10) -0.0329(10)
C34 0.0433(9) 0.0815(14) 0.0268(7) -0.0015(8) 0.0081(6) 0.0006(9)
C35 0.0753(12) 0.0476(9) 0.0286(8) 0.0067(7) 0.0243(8) 0.0185(9)

loop_
_atom_type_symbol
_atom_type_description
_atom_type_scat_dispersion_real
_atom_type_scat_dispersion_imag
_atom_type_scat_source
C C 0.0181 0.0091 'International Tables Vol C Tables 4.2.6.8 and 6.1.1.4'
H H 0.0000 0.0000 'International Tables Vol C Tables 4.2.6.8 and 6.1.1.4'
Al Al 0.2130 0.2455 'International Tables Vol C Tables 4.2.6.8 and 6.1.1.4'
N N 0.0311 0.0180 'International Tables Vol C Tables 4.2.6.8 and 6.1.1.4'

loop_
_geom_angle_atom_site_label_1
_geom_angle_atom_site_label_2
_geom_angle_atom_site_label_3
_geom_angle
_geom_angle_site_symmetry_1
_geom_angle_site_symmetry_3
_geom_angle_publ_flag
N1 Al1 N1 91.05(4) . 7_666 ?
N1 Al1 N4 133.05(4) . 7_666 ?
N1 Al1 N4 90.38(4) 7_666 7_666 ?
N1 Al1 C1 113.34(4) . . ?
N1 Al1 C1 122.63(4) 7_666 . ?
N4 Al1 C1 104.95(4) 7_666 . ?
N1 Al1 Al1 46.12(3) . 7_666 ?
N1 Al1 Al1 44.93(3) 7_666 7_666 ?
N4 Al1 Al1 119.14(3) 7_666 7_666 ?
C1 Al1 Al1 131.96(4) . 7_666 ?
C12 N1 Al1 132.95(7) . . ?
C12 N1 Al1 109.01(7) . 7_666 ?
Al1 N1 Al1 88.95(4) . 7_666 ?
C1 N2 C2 110.39(9) . . ?
C1 N2 C4 122.01(9) . . ?
C2 N2 C4 127.53(9) . . ?
C1 N3 C3 110.52(10) . . ?
C1 N3 C9 121.89(9) . . ?
C3 N3 C9 127.50(10) . . ?
C17 N4 C18 115.47(9) . . ?
C17 N4 Al1 108.81(7) . 7_666 ?
C18 N4 Al1 135.22(8) . 7_666 ?
N2 C1 N3 105.59(9) . . ?
N2 C1 Al1 128.05(8) . . ?
N3 C1 Al1 125.23(8) . . ?
C3 C2 N2 106.82(10) . . ?
C3 C2 C7 127.48(11) . . ?
N2 C2 C7 125.68(11) . . ?
C2 C3 N3 106.66(10) . . ?
C2 C3 C8 127.78(11) . . ?
N3 C3 C8 125.56(11) . . ?
N2 C4 C5 112.28(10) . . ?
N2 C4 C6 112.18(9) . . ?
C5 C4 C6 111.82(10) . . ?
N2 C4 H4 106.7 . . ?
C5 C4 H4 106.7 . . ?
C6 C4 H4 106.7 . . ?
C4 C5 H5A 109.5 . . ?
C4 C5 H5B 109.5 . . ?
H5A C5 H5B 109.5 . . ?
C4 C5 H5C 109.5 . . ?
H5A C5 H5C 109.5 . . ?
H5B C5 H5C 109.5 . . ?
C4 C6 H6A 109.5 . . ?
C4 C6 H6B 109.5 . . ?
H6A C6 H6B 109.5 . . ?
C4 C6 H6C 109.5 . . ?
H6A C6 H6C 109.5 . . ?
H6B C6 H6C 109.5 . . ?
C2 C7 H7A 109.5 . . ?
C2 C7 H7B 109.5 . . ?
H7A C7 H7B 109.5 . . ?
C2 C7 H7C 109.5 . . ?
H7A C7 H7C 109.5 . . ?
H7B C7 H7C 109.5 . . ?
C3 C8 H8A 109.5 . . ?
C3 C8 H8B 109.5 . . ?
H8A C8 H8B 109.5 . . ?
C3 C8 H8C 109.5 . . ?
H8A C8 H8C 109.5 . . ?
H8B C8 H8C 109.5 . . ?
N3 C9 C10 112.94(11) . . ?
N3 C9 C11 111.57(11) . . ?
C10 C9 C11 112.93(12) . . ?
N3 C9 H9 106.3 . . ?
C10 C9 H9 106.3 . . ?
C11 C9 H9 106.3 . . ?
C9 C10 H10A 109.5 . . ?
C9 C10 H10B 109.5 . . ?
H10A C10 H10B 109.5 . . ?
C9 C10 H10C 109.5 . . ?
H10A C10 H10C 109.5 . . ?
H10B C10 H10C 109.5 . . ?
C9 C11 H11A 109.5 . . ?
C9 C11 H11B 109.5 . . ?
H11A C11 H11B 109.5 . . ?
C9 C11 H11C 109.5 . . ?
H11A C11 H11C 109.5 . . ?
H11B C11 H11C 109.5 . . ?
N1 C12 C13 125.94(10) . . ?
N1 C12 C17 116.61(10) . . ?
C13 C12 C17 117.44(10) . . ?
C12 C13 C14 121.92(11) . . ?
C12 C13 H13 119.0 . . ?
C14 C13 H13 119.0 . . ?
C15 C14 C13 120.02(11) . . ?
C15 C14 H14 120.0 . . ?
C13 C14 H14 120.0 . . ?
C14 C15 C16 119.80(11) . . ?
C14 C15 H15 120.1 . . ?
C16 C15 H15 120.1 . . ?
C17 C16 C15 120.75(11) . . ?
C17 C16 H16 119.6 . . ?
C15 C16 H16 119.6 . . ?
C16 C17 N4 124.92(10) . . ?
C16 C17 C12 119.98(10) . . ?
N4 C17 C12 115.09(10) . . ?
C23 C18 C19 119.51(11) . . ?
C23 C18 N4 119.72(11) . . ?
C19 C18 N4 120.76(11) . . ?
C20 C19 C18 118.87(12) . . ?
C20 C19 C24 118.81(11) . . ?
C18 C19 C24 122.32(11) . . ?
C21 C20 C19 121.58(13) . . ?
C21 C20 H20 119.2 . . ?
C19 C20 H20 119.2 . . ?
C20 C21 C22 119.45(12) . . ?
C20 C21 H21 120.3 . . ?
C22 C21 H21 120.3 . . ?
C21 C22 C23 121.21(13) . . ?
C21 C22 H22 119.4 . . ?
C23 C22 H22 119.4 . . ?
C22 C23 C18 119.33(12) . . ?
C22 C23 C27 119.69(11) . . ?
C18 C23 C27 120.97(10) . . ?
C19 C24 C25 112.52(12) . . ?
C19 C24 C26 111.96(12) . . ?
C25 C24 C26 109.39(11) . . ?
C19 C24 H24 107.6 . . ?
C25 C24 H24 107.6 . . ?
C26 C24 H24 107.6 . . ?
C24 C25 H25A 109.5 . . ?
C24 C25 H25B 109.5 . . ?
H25A C25 H25B 109.5 . . ?
C24 C25 H25C 109.5 . . ?
H25A C25 H25C 109.5 . . ?
H25B C25 H25C 109.5 . . ?
C24 C26 H26A 109.5 . . ?
C24 C26 H26B 109.5 . . ?
H26A C26 H26B 109.5 . . ?
C24 C26 H26C 109.5 . . ?
H26A C26 H26C 109.5 . . ?
H26B C26 H26C 109.5 . . ?
C23 C27 C28 109.90(11) . . ?
C23 C27 C29 113.13(11) . . ?
C28 C27 C29 110.49(12) . . ?
C23 C27 H27 107.7 . . ?
C28 C27 H27 107.7 . . ?
C29 C27 H27 107.7 . . ?
C27 C28 H28A 109.5 . . ?
C27 C28 H28B 109.5 . . ?
H28A C28 H28B 109.5 . . ?
C27 C28 H28C 109.5 . . ?
H28A C28 H28C 109.5 . . ?
H28B C28 H28C 109.5 . . ?
C27 C29 H29A 109.5 . . ?
C27 C29 H29B 109.5 . . ?
H29A C29 H29B 109.5 . . ?
C27 C29 H29C 109.5 . . ?
H29A C29 H29C 109.5 . . ?
H29B C29 H29C 109.5 . . ?
C32 C30 C31 119.89(14) 5_666 . ?
C32 C30 H30 120.1 5_666 . ?
C31 C30 H30 120.1 . . ?
C32 C31 C30 120.18(16) . . ?
C32 C31 H31 119.9 . . ?
C30 C31 H31 119.9 . . ?
C30 C32 C31 119.93(16) 5_666 . ?
C30 C32 H32 120.0 5_666 . ?
C31 C32 H32 120.0 . . ?
C34 C33 C33 119.19(12) . 2_656 ?
C34 C33 H33 120.4 . . ?
C33 C33 H33 120.4 2_656 . ?
C35 C34 C33 119.91(17) . . ?
C35 C34 H34 120.0 . . ?
C33 C34 H34 120.0 . . ?
C34 C35 C35 120.89(11) . 2_656 ?
C34 C35 H35 119.6 . . ?
C35 C35 H35 119.6 2_656 . ?

loop_
_geom_bond_atom_site_label_1
_geom_bond_atom_site_label_2
_geom_bond_distance
_geom_bond_site_symmetry_2
_geom_bond_publ_flag
Al1 N1 1.8332(9) . ?
Al1 N1 1.8710(10) 7_666 ?
Al1 N4 1.8782(10) 7_666 ?
Al1 C1 2.0479(11) . ?
Al1 Al1 2.5954(6) 7_666 ?
N1 C12 1.3879(14) . ?
N2 C1 1.3548(14) . ?
N2 C2 1.3930(14) . ?
N2 C4 1.4872(14) . ?
N3 C1 1.3552(15) . ?
N3 C3 1.3922(15) . ?
N3 C9 1.4877(15) . ?
N4 C17 1.4095(14) . ?
N4 C18 1.4294(14) . ?
C2 C3 1.3562(17) . ?
C2 C7 1.4909(16) . ?
C3 C8 1.4943(16) . ?
C4 C5 1.5227(17) . ?
C4 C6 1.5230(16) . ?
C4 H4 0.9800 . ?
C5 H5A 0.9600 . ?
C5 H5B 0.9600 . ?
C5 H5C 0.9600 . ?
C6 H6A 0.9600 . ?
C6 H6B 0.9600 . ?
C6 H6C 0.9600 . ?
C7 H7A 0.9600 . ?
C7 H7B 0.9600 . ?
C7 H7C 0.9600 . ?
C8 H8A 0.9600 . ?
C8 H8B 0.9600 . ?
C8 H8C 0.9600 . ?
C9 C10 1.508(2) . ?
C9 C11 1.5133(18) . ?
C9 H9 0.9800 . ?
C10 H10A 0.9600 . ?
C10 H10B 0.9600 . ?
C10 H10C 0.9600 . ?
C11 H11A 0.9600 . ?
C11 H11B 0.9600 . ?
C11 H11C 0.9600 . ?
C12 C13 1.3952(16) . ?
C12 C17 1.4396(15) . ?
C13 C14 1.3982(16) . ?
C13 H13 0.9300 . ?
C14 C15 1.3835(17) . ?
C14 H14 0.9300 . ?
C15 C16 1.4007(17) . ?
C15 H15 0.9300 . ?
C16 C17 1.3916(16) . ?
C16 H16 0.9300 . ?
C18 C23 1.4098(17) . ?
C18 C19 1.4156(17) . ?
C19 C20 1.3983(17) . ?
C19 C24 1.5174(18) . ?
C20 C21 1.381(2) . ?
C20 H20 0.9300 . ?
C21 C22 1.382(2) . ?
C21 H21 0.9300 . ?
C22 C23 1.3985(17) . ?
C22 H22 0.9300 . ?
C23 C27 1.5205(18) . ?
C24 C25 1.529(2) . ?
C24 C26 1.5328(19) . ?
C24 H24 0.9800 . ?
C25 H25A 0.9600 . ?
C25 H25B 0.9600 . ?
C25 H25C 0.9600 . ?
C26 H26A 0.9600 . ?
C26 H26B 0.9600 . ?
C26 H26C 0.9600 . ?
C27 C28 1.5245(18) . ?
C27 C29 1.5288(18) . ?
C27 H27 0.9800 . ?
C28 H28A 0.9600 . ?
C28 H28B 0.9600 . ?
C28 H28C 0.9600 . ?
C29 H29A 0.9600 . ?
C29 H29B 0.9600 . ?
C29 H29C 0.9600 . ?
C30 C32 1.377(2) 5_666 ?
C30 C31 1.390(2) . ?
C30 H30 0.9300 . ?
C31 C32 1.387(2) . ?
C31 H31 0.9300 . ?
C32 H32 0.9300 . ?
C33 C34 1.376(3) . ?
C33 C33 1.401(5) 2_656 ?
C33 H33 0.9300 . ?
C34 C35 1.351(3) . ?
C34 H34 0.9300 . ?
C35 C35 1.356(4) 2_656 ?
C35 H35 0.9300 . ?

loop_
_geom_torsion_atom_site_label_1
_geom_torsion_atom_site_label_2
_geom_torsion_atom_site_label_3
_geom_torsion_atom_site_label_4
_geom_torsion
_geom_torsion_site_symmetry_1
_geom_torsion_site_symmetry_2
_geom_torsion_site_symmetry_3
_geom_torsion_site_symmetry_4
_geom_torsion_publ_flag
N1 Al1 N1 C12 -115.34(11) 7_666 . . . ?
N4 Al1 N1 C12 153.16(9) 7_666 . . . ?
C1 Al1 N1 C12 11.20(12) . . . . ?
Al1 Al1 N1 C12 -115.34(11) 7_666 . . . ?
N1 Al1 N1 Al1 -0.001(1) 7_666 . . 7_666 ?
N4 Al1 N1 Al1 -91.50(6) 7_666 . . 7_666 ?
C1 Al1 N1 Al1 126.54(5) . . . 7_666 ?
C2 N2 C1 N3 -0.91(12) . . . . ?
C4 N2 C1 N3 176.39(9) . . . . ?
C2 N2 C1 Al1 167.35(8) . . . . ?
C4 N2 C1 Al1 -15.35(15) . . . . ?
C3 N3 C1 N2 1.10(12) . . . . ?
C9 N3 C1 N2 -175.68(10) . . . . ?
C3 N3 C1 Al1 -167.58(8) . . . . ?
C9 N3 C1 Al1 15.64(15) . . . . ?
C1 N2 C2 C3 0.39(13) . . . . ?
C4 N2 C2 C3 -176.73(10) . . . . ?
C1 N2 C2 C7 -177.99(11) . . . . ?
C4 N2 C2 C7 4.90(19) . . . . ?
N2 C2 C3 N3 0.29(13) . . . . ?
C7 C2 C3 N3 178.63(12) . . . . ?
N2 C2 C3 C8 -179.16(12) . . . . ?
C7 C2 C3 C8 -0.8(2) . . . . ?
C1 N3 C3 C2 -0.88(13) . . . . ?
C9 N3 C3 C2 175.67(11) . . . . ?
C1 N3 C3 C8 178.58(11) . . . . ?
C9 N3 C3 C8 -4.86(19) . . . . ?
C1 N2 C4 C5 114.95(12) . . . . ?
C2 N2 C4 C5 -68.24(14) . . . . ?
C1 N2 C4 C6 -118.11(11) . . . . ?
C2 N2 C4 C6 58.70(15) . . . . ?
C1 N3 C9 C10 -104.03(14) . . . . ?
C3 N3 C9 C10 79.77(16) . . . . ?
C1 N3 C9 C11 127.49(12) . . . . ?
C3 N3 C9 C11 -48.71(16) . . . . ?
Al1 N1 C12 C13 -76.73(15) . . . . ?
Al1 N1 C12 C13 176.15(9) 7_666 . . . ?
Al1 N1 C12 C17 103.75(11) . . . . ?
Al1 N1 C12 C17 -3.36(11) 7_666 . . . ?
N1 C12 C13 C14 178.01(10) . . . . ?
C17 C12 C13 C14 -2.48(16) . . . . ?
C12 C13 C14 C15 0.22(17) . . . . ?
C13 C14 C15 C16 0.86(18) . . . . ?
C14 C15 C16 C17 0.46(18) . . . . ?
C15 C16 C17 N4 178.00(11) . . . . ?
C15 C16 C17 C12 -2.79(17) . . . . ?
C18 N4 C17 C16 -8.07(16) . . . . ?
Al1 N4 C17 C16 178.84(9) 7_666 . . . ?
C18 N4 C17 C12 172.69(10) . . . . ?
Al1 N4 C17 C12 -0.40(11) 7_666 . . . ?
N1 C12 C17 C16 -176.71(10) . . . . ?
C13 C12 C17 C16 3.74(16) . . . . ?
N1 C12 C17 N4 2.58(14) . . . . ?
C13 C12 C17 N4 -176.98(9) . . . . ?
C17 N4 C18 C23 97.93(12) . . . . ?
Al1 N4 C18 C23 -91.38(14) 7_666 . . . ?
C17 N4 C18 C19 -80.65(14) . . . . ?
Al1 N4 C18 C19 90.04(14) 7_666 . . . ?
C23 C18 C19 C20 2.43(17) . . . . ?
N4 C18 C19 C20 -179.00(11) . . . . ?
C23 C18 C19 C24 -177.92(11) . . . . ?
N4 C18 C19 C24 0.66(18) . . . . ?
C18 C19 C20 C21 -1.0(2) . . . . ?
C24 C19 C20 C21 179.30(13) . . . . ?
C19 C20 C21 C22 -0.5(2) . . . . ?
C20 C21 C22 C23 0.5(2) . . . . ?
C21 C22 C23 C18 0.87(19) . . . . ?
C21 C22 C23 C27 179.65(12) . . . . ?
C19 C18 C23 C22 -2.35(17) . . . . ?
N4 C18 C23 C22 179.06(11) . . . . ?
C19 C18 C23 C27 178.89(11) . . . . ?
N4 C18 C23 C27 0.30(17) . . . . ?
C20 C19 C24 C25 47.54(16) . . . . ?
C18 C19 C24 C25 -132.12(12) . . . . ?
C20 C19 C24 C26 -76.15(15) . . . . ?
C18 C19 C24 C26 104.19(13) . . . . ?
C22 C23 C27 C28 -83.29(15) . . . . ?
C18 C23 C27 C28 95.47(14) . . . . ?
C22 C23 C27 C29 40.73(17) . . . . ?
C18 C23 C27 C29 -140.51(13) . . . . ?
C32 C30 C31 C32 -0.5(3) 5_666 . . . ?
C30 C31 C32 C30 0.5(3) . . . 5_666 ?
C33 C33 C34 C35 0.1(3) 2_656 . . . ?
C33 C34 C35 C35 0.6(3) . . . 2_656 ?
